data_2236247
loop_
_publ_author_name
'Tahir, M. Nawaz'
'Khan, Abdul Haleem'
'Iqbal, Mohammad S.'
'Shad, Hazoor Ahmad'
'Yaqub, Muhammad'

_publ_section_title
;
 2-[(<i>E</i>)-({4-[(4,6-Dimethylpyrimidin-2-yl)sulfamoyl]phenyl}iminio)methyl]-6-hydroxyphenolate
;
_journal_coeditor_code HB6908
_journal_issue 9
_journal_name_full 'Acta Crystallographica Section E'
_journal_page_first o2687
_journal_paper_doi 10.1107/S1600536812034757
_journal_volume 68
_journal_year 2012
_chemical_formula_iupac 'C19 H18 N4 O4 S'
_chemical_formula_moiety 'C19 H18 N4 O4 S'
_chemical_formula_sum 'C19 H18 N4 O4 S'
_chemical_formula_weight 398.43
_chemical_name_systematic
;
2-[(<i>E</i>)-({4-[(4,6-Dimethylpyrimidin-2-yl)sulfamoyl]phenyl}iminio)methyl]-
6-hydroxyphenolate
;
_space_group_IT_number 60
_symmetry_cell_setting orthorhombic
_symmetry_space_group_name_Hall '-P 2n 2ab'
_symmetry_space_group_name_H-M 'P b c n'
_atom_sites_solution_hydrogens geom
_atom_sites_solution_primary direct
_atom_sites_solution_secondary difmap
_audit_creation_method SHELXL-97
_cell_angle_alpha 90
_cell_angle_beta 90
_cell_angle_gamma 90
_cell_formula_units_Z 8
_cell_length_a 24.7506(12)
_cell_length_b 12.1689(6)
_cell_length_c 12.8408(5)
_cell_measurement_reflns_used 1778
_cell_measurement_temperature 296(2)
_cell_measurement_theta_max 26.00
_cell_measurement_theta_min 1.65
_cell_volume 3867.5(3)
_computing_cell_refinement 'SAINT (Bruker, 2007)'
_computing_data_collection 'APEX2 (Bruker, 2007)'
_computing_data_reduction 'SAINT (Bruker, 2007)'
_computing_molecular_graphics 'ORTEP-3 for Windows (Farrugia, 1997) and PLATON (Spek, 2009)'
_computing_publication_material 'WinGX (Farrugia, 1999) and PLATON (Spek, 2009)'
_computing_structure_refinement 'SHELXL97 (Sheldrick, 2008)'
_computing_structure_solution 'SHELXS97 (Sheldrick, 2008)'
_diffrn_ambient_temperature 296(2)
_diffrn_detector_area_resol_mean 8.00
_diffrn_measured_fraction_theta_full 0.999
_diffrn_measured_fraction_theta_max 0.999
_diffrn_measurement_device_type 'Bruker Kappa APEXII CCD'
_diffrn_measurement_method \w
_diffrn_radiation_monochromator graphite
_diffrn_radiation_source 'fine-focus sealed tube'
_diffrn_radiation_type MoK\a
_diffrn_radiation_wavelength 0.71073
_diffrn_reflns_av_R_equivalents 0.0692
_diffrn_reflns_av_sigmaI/netI 0.0695
_diffrn_reflns_limit_h_max 29
_diffrn_reflns_limit_h_min -30
_diffrn_reflns_limit_k_max 15
_diffrn_reflns_limit_k_min -15
_diffrn_reflns_limit_l_max 14
_diffrn_reflns_limit_l_min -15
_diffrn_reflns_number 16627
_diffrn_reflns_theta_full 26.00
_diffrn_reflns_theta_max 26.00
_diffrn_reflns_theta_min 1.65
_diffrn_standards_number 0
_exptl_absorpt_coefficient_mu 0.201
_exptl_absorpt_correction_T_max 0.971
_exptl_absorpt_correction_T_min 0.935
_exptl_absorpt_correction_type multi-scan
_exptl_absorpt_process_details '(SADABS; Bruker, 2005)'
_exptl_crystal_colour 'dark red'
_exptl_crystal_density_diffrn 1.369
_exptl_crystal_density_method 'not measured'
_exptl_crystal_description plate
_exptl_crystal_F_000 1664
_exptl_crystal_size_max 0.34
_exptl_crystal_size_mid 0.28
_exptl_crystal_size_min 0.15
_refine_diff_density_max 0.210
_refine_diff_density_min -0.277
_refine_ls_goodness_of_fit_ref 1.006
_refine_ls_hydrogen_treatment mixed
_refine_ls_matrix_type full
_refine_ls_number_parameters 259
_refine_ls_number_reflns 3796
_refine_ls_number_restraints 0
_refine_ls_restrained_S_all 1.006
_refine_ls_R_factor_all 0.1411
_refine_ls_R_factor_gt 0.0543
_refine_ls_shift/su_max 0.000
_refine_ls_shift/su_mean 0.000
_refine_ls_structure_factor_coef Fsqd
_refine_ls_weighting_details 'calc w=1/[\s^2^(Fo^2^)+(0.0534P)^2^+1.0105P] where P=(Fo^2^+2Fc^2^)/3'
_refine_ls_weighting_scheme calc
_refine_ls_wR_factor_gt 0.1152
_refine_ls_wR_factor_ref 0.1508
_reflns_number_gt 1778
_reflns_number_total 3796
_reflns_threshold_expression I>2\s(I)
_cod_data_source_file hb6908.cif
_cod_data_source_block I
_cod_database_code 2236247
_cod_database_fobs_code 2236247

loop_
_symmetry_equiv_pos_site_id
_symmetry_equiv_pos_as_xyz
1 x,y,z
2 1/2-x,1/2-y,1/2+z
3 1/2+x,1/2-y,-z
4 -x,y,1/2-z
5 -x,-y,-z
6 1/2+x,1/2+y,1/2-z
7 1/2-x,1/2+y,z
8 x,-y,1/2+z

loop_
_atom_site_aniso_label
_atom_site_aniso_U_11
_atom_site_aniso_U_22
_atom_site_aniso_U_33
_atom_site_aniso_U_12
_atom_site_aniso_U_13
_atom_site_aniso_U_23
S1 0.0759(7) 0.0645(6) 0.0512(5) -0.0047(6) 0.0066(5) -0.0030(5)
O1 0.112(2) 0.0531(16) 0.097(2) 0.0023(16) -0.0265(17) -0.0057(15)
O2 0.141(3) 0.080(2) 0.112(3) 0.012(2) -0.051(2) -0.016(2)
O3 0.090(2) 0.0805(18) 0.0591(15) -0.0076(15) 0.0199(14) -0.0167(14)
O4 0.099(2) 0.0790(18) 0.0618(16) 0.0104(16) -0.0146(15) 0.0079(14)
N1 0.083(3) 0.060(2) 0.062(2) 0.0034(19) -0.0070(19) 0.0035(18)
N2 0.081(2) 0.0598(18) 0.075(2) -0.0124(17) 0.0241(19) -0.0180(17)
N3 0.066(2) 0.068(2) 0.0573(19) -0.0040(17) -0.0016(16) 0.0028(16)
N4 0.065(2) 0.068(2) 0.062(2) -0.0039(17) 0.0091(17) -0.0125(17)
C1 0.066(3) 0.062(3) 0.074(3) -0.001(2) 0.005(2) -0.007(2)
C2 0.071(3) 0.057(2) 0.077(3) -0.002(2) -0.001(2) -0.019(2)
C3 0.079(3) 0.070(3) 0.086(3) 0.003(2) -0.010(3) -0.015(3)
C4 0.090(4) 0.073(3) 0.109(4) -0.009(3) -0.010(3) -0.029(3)
C5 0.084(3) 0.059(3) 0.110(4) -0.011(2) 0.009(3) -0.017(3)
C6 0.080(3) 0.059(3) 0.093(3) -0.006(2) 0.016(3) 0.000(2)
C7 0.071(3) 0.062(3) 0.077(3) 0.003(2) 0.009(2) 0.005(2)
C8 0.068(3) 0.051(2) 0.051(2) -0.003(2) -0.0007(19) 0.0017(19)
C9 0.076(3) 0.051(2) 0.073(3) 0.009(2) -0.002(2) -0.004(2)
C10 0.072(3) 0.055(2) 0.069(2) 0.008(2) -0.007(2) -0.002(2)
C11 0.061(2) 0.047(2) 0.049(2) -0.0016(18) 0.0038(17) 0.0042(17)
C12 0.086(3) 0.048(2) 0.056(2) 0.006(2) 0.013(2) -0.002(2)
C13 0.076(3) 0.060(2) 0.060(2) 0.015(2) -0.001(2) 0.005(2)
C14 0.061(3) 0.066(3) 0.057(2) -0.008(2) 0.002(2) -0.008(2)
C15 0.061(3) 0.087(3) 0.051(2) -0.006(2) -0.004(2) 0.006(2)
C16 0.071(3) 0.091(3) 0.057(2) 0.001(2) 0.009(2) -0.004(2)
C17 0.068(3) 0.081(3) 0.056(2) 0.002(2) -0.002(2) -0.004(2)
C18 0.106(4) 0.088(3) 0.083(3) 0.011(3) 0.017(3) -0.018(3)
C19 0.095(4) 0.104(3) 0.077(3) -0.013(3) 0.018(2) 0.023(3)

loop_
_atom_site_type_symbol
_atom_site_label
_atom_site_fract_x
_atom_site_fract_y
_atom_site_fract_z
_atom_site_U_iso_or_equiv
_atom_site_thermal_displace_type
_atom_site_occupancy
_atom_site_disorder_group
S S1 0.33210(4) 0.16234(8) 0.39452(7) 0.0639(3) Uani 1.000 -16
O O1 0.14274(12) 0.0303(2) -0.1123(2) 0.0874(11) Uani 1.000 -16
O O2 0.07789(15) -0.0466(3) -0.2721(3) 0.1110(16) Uani 1.000 -16
O O3 0.30024(11) 0.2317(2) 0.46012(18) 0.0765(10) Uani 1.000 -16
O O4 0.36264(12) 0.0762(2) 0.43976(18) 0.0799(10) Uani 1.000 -16
N N1 0.19699(14) -0.0123(3) 0.0534(3) 0.0683(14) Uani 1.000 -16
N N2 0.37120(13) 0.2493(3) 0.3342(2) 0.0719(11) Uani 1.000 -16
N N3 0.42863(12) 0.3128(3) 0.2071(2) 0.0638(11) Uani 1.000 -16
N N4 0.41470(12) 0.1191(3) 0.2320(2) 0.0650(12) Uani 1.000 -16
C C1 0.15104(16) -0.1524(3) -0.0429(3) 0.0673(17) Uani 1.000 -16
C C2 0.13077(16) -0.0756(3) -0.1170(3) 0.0683(16) Uani 1.000 -16
C C3 0.09721(18) -0.1143(3) -0.1978(3) 0.0783(17) Uani 1.000 -16
C C4 0.08434(18) -0.2239(4) -0.2017(4) 0.091(2) Uani 1.000 -16
C C5 0.10447(18) -0.2985(3) -0.1295(4) 0.0843(19) Uani 1.000 -16
C C6 0.13772(17) -0.2643(3) -0.0517(3) 0.0773(17) Uani 1.000 -16
C C7 0.18412(16) -0.1152(3) 0.0396(3) 0.0700(17) Uani 1.000 -16
C C8 0.22986(15) 0.0266(3) 0.1351(3) 0.0567(14) Uani 1.000 -16
C C9 0.27177(16) -0.0346(3) 0.1735(3) 0.0667(16) Uani 1.000 -16
C C10 0.30228(15) 0.0054(3) 0.2545(3) 0.0653(14) Uani 1.000 -16
C C11 0.29108(14) 0.1070(3) 0.2961(2) 0.0523(12) Uani 1.000 -16
C C12 0.24920(16) 0.1698(3) 0.2564(3) 0.0633(14) Uani 1.000 -16
C C13 0.21849(16) 0.1290(3) 0.1757(3) 0.0653(14) Uani 1.000 -16
C C14 0.40682(15) 0.2243(3) 0.2534(3) 0.0613(16) Uani 1.000 -16
C C15 0.46458(16) 0.2897(3) 0.1314(3) 0.0663(16) Uani 1.000 -16
C C16 0.47691(16) 0.1837(3) 0.1050(3) 0.0730(16) Uani 1.000 -16
C C17 0.45058(16) 0.0989(3) 0.1559(3) 0.0683(16) Uani 1.000 -16
C C18 0.45913(17) -0.0204(3) 0.1284(3) 0.0923(19) Uani 1.000 -16
C C19 0.48948(18) 0.3859(3) 0.0768(3) 0.0920(19) Uani 1.000 -16
H H1 0.1840(16) 0.024(3) 0.010(3) 0.0821 Uiso 1.000 -16
H H2 0.08717 0.01670 -0.25928 0.1666 Uiso 1.000 -16
H H2A 0.36975 0.31672 0.35398 0.0861 Uiso 1.000 -16
H H4 0.06153 -0.24894 -0.25413 0.1089 Uiso 1.000 -16
H H5 0.09512 -0.37230 -0.13437 0.1011 Uiso 1.000 -16
H H6 0.15163 -0.31479 -0.00446 0.0928 Uiso 1.000 -16
H H7 0.19743 -0.16678 0.08640 0.0841 Uiso 1.000 -16
H H9 0.27959 -0.10292 0.14484 0.0801 Uiso 1.000 -16
H H10 0.33052 -0.03633 0.28130 0.0782 Uiso 1.000 -16
H H12 0.24188 0.23889 0.28391 0.0759 Uiso 1.000 -16
H H13 0.19016 0.17036 0.14875 0.0779 Uiso 1.000 -16
H H16 0.50251 0.16893 0.05389 0.0876 Uiso 1.000 -16
H H18A 0.43576 -0.04011 0.07173 0.1383 Uiso 1.000 -16
H H18B 0.45100 -0.06537 0.18778 0.1383 Uiso 1.000 -16
H H18C 0.49606 -0.03159 0.10819 0.1383 Uiso 1.000 -16
H H19A 0.46303 0.42001 0.03270 0.1379 Uiso 1.000 -16
H H19B 0.51940 0.36133 0.03535 0.1379 Uiso 1.000 -16
H H19C 0.50198 0.43815 0.12743 0.1379 Uiso 1.000 -16

loop_
_atom_type_symbol
_atom_type_description
_atom_type_scat_dispersion_real
_atom_type_scat_dispersion_imag
_atom_type_scat_source
C C 0.0033 0.0016 'International Tables Vol C Tables 4.2.6.8 and 6.1.1.4'
H H 0.0000 0.0000 'International Tables Vol C Tables 4.2.6.8 and 6.1.1.4'
N N 0.0061 0.0033 'International Tables Vol C Tables 4.2.6.8 and 6.1.1.4'
O O 0.0106 0.0060 'International Tables Vol C Tables 4.2.6.8 and 6.1.1.4'
S S 0.1246 0.1234 'International Tables Vol C Tables 4.2.6.8 and 6.1.1.4'

loop_
_geom_angle_atom_site_label_1
_geom_angle_atom_site_label_2
_geom_angle_atom_site_label_3
_geom_angle
_geom_angle_publ_flag
O3 S1 O4 119.31(15) no
O3 S1 N2 102.96(16) no
O3 S1 C11 109.37(16) no
O4 S1 N2 111.00(17) no
O4 S1 C11 108.66(17) no
N2 S1 C11 104.50(15) no
C3 O2 H2 109.00 no
C7 N1 C8 124.4(4) no
S1 N2 C14 126.0(3) no
C14 N3 C15 114.7(3) no
C14 N4 C17 115.2(3) no
C7 N1 H1 110(3) no
C8 N1 H1 125(3) no
C14 N2 H2A 117.00 no
S1 N2 H2A 117.00 no
C2 C1 C7 119.6(3) no
C2 C1 C6 119.9(4) no
C6 C1 C7 120.4(3) no
C1 C2 C3 118.7(3) no
O1 C2 C1 122.0(3) no
O1 C2 C3 119.4(3) no
C2 C3 C4 119.2(4) no
O2 C3 C2 121.7(3) no
O2 C3 C4 119.1(4) no
C3 C4 C5 121.8(4) no
C4 C5 C6 120.5(4) no
C1 C6 C5 119.8(4) no
N1 C7 C1 123.4(4) no
N1 C8 C9 121.5(3) no
C9 C8 C13 120.7(4) no
N1 C8 C13 117.8(3) no
C8 C9 C10 119.8(3) no
C9 C10 C11 120.1(3) no
S1 C11 C10 120.5(3) no
S1 C11 C12 119.1(3) no
C10 C11 C12 120.3(3) no
C11 C12 C13 119.4(3) no
C8 C13 C12 119.8(4) no
N2 C14 N4 117.3(3) no
N3 C14 N4 128.6(3) no
N2 C14 N3 114.1(3) no
N3 C15 C19 116.5(3) no
C16 C15 C19 122.0(4) no
N3 C15 C16 121.5(4) no
C15 C16 C17 118.7(4) no
N4 C17 C18 116.0(3) no
C16 C17 C18 122.7(3) no
N4 C17 C16 121.2(3) no
C3 C4 H4 119.00 no
C5 C4 H4 119.00 no
C4 C5 H5 120.00 no
C6 C5 H5 120.00 no
C1 C6 H6 120.00 no
C5 C6 H6 120.00 no
N1 C7 H7 118.00 no
C1 C7 H7 118.00 no
C8 C9 H9 120.00 no
C10 C9 H9 120.00 no
C9 C10 H10 120.00 no
C11 C10 H10 120.00 no
C11 C12 H12 120.00 no
C13 C12 H12 120.00 no
C8 C13 H13 120.00 no
C12 C13 H13 120.00 no
C15 C16 H16 121.00 no
C17 C16 H16 121.00 no
C17 C18 H18A 109.00 no
C17 C18 H18B 109.00 no
C17 C18 H18C 109.00 no
H18A C18 H18B 109.00 no
H18A C18 H18C 109.00 no
H18B C18 H18C 109.00 no
C15 C19 H19A 109.00 no
C15 C19 H19B 109.00 no
C15 C19 H19C 109.00 no
H19A C19 H19B 109.00 no
H19A C19 H19C 109.00 no
H19B C19 H19C 109.00 no

loop_
_geom_bond_atom_site_label_1
_geom_bond_atom_site_label_2
_geom_bond_distance
_geom_bond_publ_flag
S1 O3 1.430(3) no
S1 O4 1.417(3) no
S1 N2 1.630(3) no
S1 C11 1.755(3) no
O1 C2 1.324(4) no
O2 C3 1.348(5) no
O2 H2 0.8200 no
N1 C7 1.304(5) no
N1 C8 1.409(5) no
N2 C14 1.395(5) no
N3 C15 1.347(5) no
N3 C14 1.343(5) no
N4 C14 1.324(5) no
N4 C17 1.343(5) no
N1 H1 0.78(4) no
N2 H2A 0.8600 no
C1 C2 1.425(5) no
C1 C6 1.406(5) no
C1 C7 1.413(5) no
C2 C3 1.410(6) no
C3 C4 1.372(6) no
C4 C5 1.390(7) no
C5 C6 1.360(6) no
C8 C9 1.369(5) no
C8 C13 1.380(5) no
C9 C10 1.374(5) no
C10 C11 1.375(5) no
C11 C12 1.385(5) no
C12 C13 1.378(5) no
C15 C16 1.368(5) no
C15 C19 1.497(5) no
C16 C17 1.385(5) no
C17 C18 1.509(5) no
C4 H4 0.9300 no
C5 H5 0.9300 no
C6 H6 0.9300 no
C7 H7 0.9300 no
C9 H9 0.9300 no
C10 H10 0.9300 no
C12 H12 0.9300 no
C13 H13 0.9300 no
C16 H16 0.9300 no
C18 H18A 0.9600 no
C18 H18B 0.9600 no
C18 H18C 0.9600 no
C19 H19A 0.9600 no
C19 H19B 0.9600 no
C19 H19C 0.9600 no

loop_
_geom_hbond_atom_site_label_D
_geom_hbond_atom_site_label_H
_geom_hbond_atom_site_label_A
_geom_hbond_site_symmetry_A
_geom_hbond_distance_DH
_geom_hbond_distance_HA
_geom_hbond_distance_DA
_geom_hbond_angle_DHA
_geom_hbond_publ_flag
N1 H1 O1 . 0.78(4) 1.88(4) 2.569(5) 148(4) yes
O2 H2 O1 . 0.82 2.34 2.768(5) 113 yes
O2 H2 N3 2_554 0.82 2.16 2.862(5) 144 yes
N2 H2A O1 2_555 0.86 1.94 2.790(4) 172 yes
C18 H18A O4 8_554 0.96 2.52 3.469(5) 171 yes

loop_
_geom_torsion_atom_site_label_1
_geom_torsion_atom_site_label_2
_geom_torsion_atom_site_label_3
_geom_torsion_atom_site_label_4
_geom_torsion
_geom_torsion_publ_flag
O3 S1 N2 C14 -173.5(3) no
O4 S1 N2 C14 57.7(3) no
C11 S1 N2 C14 -59.3(3) no
O3 S1 C11 C10 -149.8(3) no
O3 S1 C11 C12 34.1(3) no
O4 S1 C11 C10 -18.0(3) no
O4 S1 C11 C12 165.9(3) no
N2 S1 C11 C10 100.5(3) no
N2 S1 C11 C12 -75.6(3) no
C8 N1 C7 C1 180.0(4) no
C7 N1 C8 C9 34.0(6) no
C7 N1 C8 C13 -146.0(4) no
S1 N2 C14 N3 170.9(3) no
S1 N2 C14 N4 -8.9(5) no
C15 N3 C14 N2 177.7(3) no
C15 N3 C14 N4 -2.5(6) no
C14 N3 C15 C16 0.3(5) no
C14 N3 C15 C19 179.4(3) no
C17 N4 C14 N2 -178.0(3) no
C17 N4 C14 N3 2.2(6) no
C14 N4 C17 C16 0.1(5) no
C14 N4 C17 C18 -178.5(3) no
C6 C1 C2 O1 -179.3(4) no
C6 C1 C2 C3 0.4(6) no
C7 C1 C2 O1 1.2(6) no
C7 C1 C2 C3 -179.1(4) no
C2 C1 C6 C5 -1.6(6) no
C7 C1 C6 C5 177.9(4) no
C2 C1 C7 N1 1.0(6) no
C6 C1 C7 N1 -178.5(4) no
O1 C2 C3 O2 1.6(6) no
O1 C2 C3 C4 -179.2(4) no
C1 C2 C3 O2 -178.1(4) no
C1 C2 C3 C4 1.1(6) no
O2 C3 C4 C5 177.8(4) no
C2 C3 C4 C5 -1.5(7) no
C3 C4 C5 C6 0.3(7) no
C4 C5 C6 C1 1.2(7) no
N1 C8 C9 C10 -178.8(4) no
C13 C8 C9 C10 1.1(6) no
N1 C8 C13 C12 179.3(4) no
C9 C8 C13 C12 -0.7(6) no
C8 C9 C10 C11 -0.7(6) no
C9 C10 C11 S1 -176.4(3) no
C9 C10 C11 C12 -0.3(5) no
S1 C11 C12 C13 176.9(3) no
C10 C11 C12 C13 0.8(5) no
C11 C12 C13 C8 -0.3(6) no
N3 C15 C16 C17 1.7(6) no
C19 C15 C16 C17 -177.3(4) no
C15 C16 C17 N4 -1.9(6) no
C15 C16 C17 C18 176.6(4) no

loop_
_cod_related_entry_id
_cod_related_entry_database
_cod_related_entry_code
1 ChemSpider 30658067
